data_7156484
loop_
_publ_author_name
'Saito, Rei'
'Uemura, Naohiro'
'Ishikawa, Hiroki'
'Magara, Akina'
'Yoshida, Yasushi'
'Mino, Takashi'
'Kasashima, Yoshio'
'Sakamoto, Masami'

_publ_section_title
;
 Umpolung cyclization reaction of N-cinnamoylthioureas in the presence of
 DBU.
;
_journal_issue 42
_journal_name_full 'Organic &amp; biomolecular chemistry'
_journal_page_first 7910
_journal_page_last 7919
_journal_paper_doi 10.1039/c8ob02066c
_journal_volume 16
_journal_year 2018
_chemical_formula_sum 'C19 H20 N2 O S'
_chemical_formula_weight 324.43
_chemical_name_common 3i
_chemical_name_systematic 5-Benzyl-3-isopropyl-1-phenyl-2-thioxoimidazolidin-4-one
_space_group_crystal_system monoclinic
_space_group_IT_number 14
_space_group_name_Hall '-P 2ybc'
_space_group_name_H-M_alt 'P 1 21/c 1'
_symmetry_space_group_name_Hall '-P 2ybc'
_symmetry_space_group_name_H-M 'P 1 21/c 1'
_atom_sites_solution_hydrogens geom
_atom_sites_solution_primary direct
_atom_sites_solution_secondary difmap
_audit_update_record
;
2018-07-31 deposited with the CCDC.
2018-10-03 downloaded from the CCDC.
;
_cell_angle_alpha 90
_cell_angle_beta 106.841(2)
_cell_angle_gamma 90
_cell_formula_units_Z 4
_cell_length_a 12.4130(15)
_cell_length_b 17.816(2)
_cell_length_c 7.9085(10)
_cell_measurement_reflns_used 912
_cell_measurement_temperature 173
_cell_measurement_theta_max 21.4646
_cell_measurement_theta_min 2.2863
_cell_volume 1674.0(3)
_computing_cell_refinement 'SAINT V8.34A (Bruker AXS Inc., 2013)'
_computing_data_collection 'APEX2 (Bruker AXS, 2006)'
_computing_data_reduction 'SAINT V8.34A (Bruker AXS Inc., 2013)'
_computing_molecular_graphics 'XSHEL (Bruker AXS,2002)'
_computing_publication_material 'XCIF (Bruker AXS, 2001)'
_computing_structure_refinement 'SHELXL-2013 (Sheldrick, 2013)'
_computing_structure_solution 'SHELXS-97 (Sheldrick, 1997)'
_diffrn_ambient_temperature 173
_diffrn_detector_area_resol_mean 8.3333
_diffrn_measured_fraction_theta_full 0.980
_diffrn_measured_fraction_theta_max 0.980
_diffrn_measurement_device_type 'Bruker APEXII CCD area detector'
_diffrn_measurement_method 'Phi and Omega scans'
_diffrn_radiation_monochromator graphite
_diffrn_radiation_type MoK\a
_diffrn_radiation_wavelength 0.71073
_diffrn_reflns_av_R_equivalents 0.0561
_diffrn_reflns_av_unetI/netI 0.0839
_diffrn_reflns_limit_h_max 14
_diffrn_reflns_limit_h_min -16
_diffrn_reflns_limit_k_max 22
_diffrn_reflns_limit_k_min -23
_diffrn_reflns_limit_l_max 9
_diffrn_reflns_limit_l_min -10
_diffrn_reflns_number 9554
_diffrn_reflns_theta_full 27.66
_diffrn_reflns_theta_max 27.66
_diffrn_reflns_theta_min 1.71
_diffrn_source 'fine-focus sealed tube'
_exptl_absorpt_coefficient_mu 0.199
_exptl_absorpt_correction_T_max 0.98
_exptl_absorpt_correction_T_min 0.88
_exptl_absorpt_correction_type empirical
_exptl_absorpt_process_details 'SADABS (Sheldrick 1996)'
_exptl_crystal_colour colourless
_exptl_crystal_density_diffrn 1.287
_exptl_crystal_density_method 'not measured'
_exptl_crystal_description Plate
_exptl_crystal_F_000 688
_exptl_crystal_recrystallization_method 'Re-crystallisation from solvent: CHCl3 and Hexane'
_exptl_crystal_size_max 0.300
_exptl_crystal_size_mid 0.200
_exptl_crystal_size_min 0.100
_refine_diff_density_max 0.225
_refine_diff_density_min -0.293
_refine_ls_extinction_method none
_refine_ls_goodness_of_fit_ref 0.929
_refine_ls_hydrogen_treatment constr
_refine_ls_matrix_type full
_refine_ls_number_parameters 210
_refine_ls_number_reflns 3838
_refine_ls_number_restraints 0
_refine_ls_restrained_S_all 0.929
_refine_ls_R_factor_all 0.0924
_refine_ls_R_factor_gt 0.0512
_refine_ls_shift/su_max 0.000
_refine_ls_shift/su_mean 0.000
_refine_ls_structure_factor_coef Fsqd
_refine_ls_weighting_details 'w=1/[\s^2^(Fo^2^)+(0.0697P)^2^] where P=(Fo^2^+2Fc^2^)/3'
_refine_ls_weighting_scheme calc
_refine_ls_wR_factor_gt 0.1170
_refine_ls_wR_factor_ref 0.1447
_reflns_number_gt 2379
_reflns_number_total 3838
_reflns_threshold_expression 'I > 2\s(I)'
_cod_data_source_file c8ob02066c2.cif
_cod_data_source_block I_CCDC4
_cod_depositor_comments 'Adding full bibliography for 7156480--7156486.cif.'
_cod_original_cell_volume 1674.0(4)
_cod_database_code 7156484

loop_
_space_group_symop_operation_xyz
'x, y, z'
'-x, y+1/2, -z+1/2'
'-x, -y, -z'
'x, -y-1/2, z-1/2'

loop_
_atom_site_type_symbol
_atom_site_label
_atom_site_fract_x
_atom_site_fract_y
_atom_site_fract_z
_atom_site_U_iso_or_equiv
_atom_site_adp_type
_atom_site_calc_flag
_atom_site_refinement_flags_adp
_atom_site_refinement_flags_posn
_atom_site_occupancy
C C1 -0.0972(2) 0.29187(15) 0.5692(4) 0.0368(6) Uani d . . 1
H H1A -0.0617 0.2489 0.5294 0.055 Uiso calc U R 1
H H1B -0.1754 0.2964 0.4955 0.055 Uiso calc U R 1
H H1C -0.0957 0.2844 0.6927 0.055 Uiso calc U R 1
C C2 -0.03325(19) 0.36312(13) 0.5538(3) 0.0285(6) Uani d . . 1
H H2 -0.0397 0.3705 0.4259 0.034 Uiso calc U R 1
C C3 -0.0818(2) 0.43260(15) 0.6166(4) 0.0450(7) Uani d . . 1
H H3A -0.0858 0.4244 0.7372 0.067 Uiso calc U R 1
H H3B -0.1575 0.4422 0.538 0.067 Uiso calc U R 1
H H3C -0.0334 0.4759 0.6151 0.067 Uiso calc U R 1
C C4 0.17208(19) 0.35261(12) 0.5660(3) 0.0239(5) Uani d . . 1
C C5 0.1287(2) 0.34262(13) 0.8279(3) 0.0275(6) Uani d . . 1
C C6 0.25515(19) 0.33471(13) 0.8700(3) 0.0273(5) Uani d . . 1
H H6 0.2775 0.2826 0.9135 0.033 Uiso calc U R 1
C C7 0.3193(2) 0.39135(13) 1.0095(3) 0.0294(6) Uani d . . 1
H H7A 0.3021 0.3811 1.122 0.035 Uiso calc U R 1
H H7B 0.4011 0.3837 1.0303 0.035 Uiso calc U R 1
C C8 0.29113(19) 0.47217(13) 0.9588(3) 0.0275(5) Uani d . . 1
C C9 0.1985(2) 0.50715(15) 0.9907(3) 0.0367(6) Uani d . . 1
H H9 0.1525 0.4797 1.046 0.044 Uiso calc U R 1
C C10 0.1727(2) 0.58093(15) 0.9432(4) 0.0401(7) Uani d . . 1
H H10 0.1084 0.6036 0.964 0.048 Uiso calc U R 1
C C11 0.2400(2) 0.62181(15) 0.8654(3) 0.0399(7) Uani d . . 1
H H11 0.2227 0.6728 0.8339 0.048 Uiso calc U R 1
C C12 0.3324(2) 0.58842(14) 0.8334(3) 0.0378(6) Uani d . . 1
H H12 0.379 0.6164 0.7801 0.045 Uiso calc U R 1
C C13 0.3572(2) 0.51418(14) 0.8789(3) 0.0322(6) Uani d . . 1
H H13 0.4206 0.4915 0.8552 0.039 Uiso calc U R 1
C C14 0.38121(19) 0.34143(13) 0.6711(3) 0.0271(5) Uani d . . 1
C C15 0.4125(2) 0.39336(14) 0.5636(3) 0.0345(6) Uani d . . 1
H H15 0.3596 0.4289 0.4981 0.041 Uiso calc U R 1
C C16 0.5220(2) 0.39279(16) 0.5529(4) 0.0463(8) Uani d . . 1
H H16 0.5438 0.4279 0.4786 0.056 Uiso calc U R 1
C C17 0.5995(2) 0.34213(18) 0.6484(4) 0.0502(8) Uani d . . 1
H H17 0.6746 0.3426 0.6412 0.06 Uiso calc U R 1
C C18 0.5673(2) 0.29053(17) 0.7549(4) 0.0457(7) Uani d . . 1
H H18 0.6207 0.2555 0.8213 0.055 Uiso calc U R 1
C C19 0.4584(2) 0.28950(14) 0.7656(3) 0.0345(6) Uani d . . 1
H H19 0.4365 0.2533 0.8374 0.041 Uiso calc U R 1
N N1 0.08723(15) 0.35427(10) 0.6486(2) 0.0249(4) Uani d . . 1
N N2 0.27145(15) 0.34395(10) 0.6949(2) 0.0240(4) Uani d . . 1
O O1 0.07381(14) 0.33990(10) 0.9321(2) 0.0357(4) Uani d . . 1
S S1 0.15065(5) 0.35760(3) 0.34985(8) 0.03093(19) Uani d . . 1

loop_
_atom_site_aniso_label
_atom_site_aniso_U_11
_atom_site_aniso_U_22
_atom_site_aniso_U_33
_atom_site_aniso_U_12
_atom_site_aniso_U_13
_atom_site_aniso_U_23
C1 0.0284(14) 0.0432(16) 0.0392(16) -0.0055(12) 0.0106(12) -0.0012(12)
C2 0.0236(13) 0.0376(14) 0.0251(13) 0.0002(11) 0.0082(11) 0.0020(10)
C3 0.0413(16) 0.0412(17) 0.0537(19) 0.0109(13) 0.0158(14) -0.0022(14)
C4 0.0289(13) 0.0205(12) 0.0265(13) -0.0007(10) 0.0145(11) -0.0007(9)
C5 0.0317(14) 0.0273(13) 0.0262(13) -0.0053(10) 0.0126(11) -0.0011(10)
C6 0.0283(13) 0.0324(13) 0.0229(12) 0.0002(10) 0.0101(10) 0.0037(10)
C7 0.0290(14) 0.0369(14) 0.0216(13) 0.0015(11) 0.0063(11) 0.0023(10)
C8 0.0245(13) 0.0339(14) 0.0225(12) 0.0001(11) 0.0043(10) -0.0042(10)
C9 0.0382(15) 0.0389(15) 0.0369(15) 0.0005(13) 0.0169(13) -0.0037(12)
C10 0.0361(15) 0.0440(16) 0.0414(17) 0.0060(13) 0.0130(13) -0.0082(13)
C11 0.0495(17) 0.0342(15) 0.0331(15) 0.0028(13) 0.0075(13) -0.0012(12)
C12 0.0425(16) 0.0349(15) 0.0391(16) -0.0052(13) 0.0167(13) -0.0008(12)
C13 0.0283(14) 0.0379(15) 0.0306(14) -0.0006(11) 0.0091(11) -0.0051(11)
C14 0.0255(13) 0.0289(13) 0.0314(14) -0.0028(10) 0.0155(11) -0.0075(10)
C15 0.0350(15) 0.0333(15) 0.0409(16) -0.0029(11) 0.0200(12) -0.0030(12)
C16 0.0440(18) 0.0490(18) 0.058(2) -0.0125(15) 0.0339(16) -0.0105(15)
C17 0.0263(15) 0.066(2) 0.064(2) -0.0044(15) 0.0222(15) -0.0234(17)
C18 0.0302(15) 0.0559(19) 0.0505(19) 0.0074(14) 0.0109(14) -0.0138(15)
C19 0.0320(15) 0.0379(15) 0.0358(15) 0.0031(12) 0.0131(12) -0.0045(12)
N1 0.0230(10) 0.0318(11) 0.0229(10) -0.0011(9) 0.0112(8) 0.0012(8)
N2 0.0220(10) 0.0303(11) 0.0219(10) -0.0013(8) 0.0099(8) -0.0005(8)
O1 0.0360(10) 0.0500(11) 0.0268(10) -0.0066(8) 0.0180(8) -0.0007(8)
S1 0.0363(4) 0.0374(4) 0.0232(3) 0.0025(3) 0.0151(3) 0.0017(3)

loop_
_atom_type_symbol
_atom_type_description
_atom_type_scat_dispersion_real
_atom_type_scat_dispersion_imag
_atom_type_scat_source
C C 0.0033 0.0016 'International Tables Vol C Tables 4.2.6.8 and 6.1.1.4'
H H 0.0000 0.0000 'International Tables Vol C Tables 4.2.6.8 and 6.1.1.4'
N N 0.0061 0.0033 'International Tables Vol C Tables 4.2.6.8 and 6.1.1.4'
O O 0.0106 0.0060 'International Tables Vol C Tables 4.2.6.8 and 6.1.1.4'
S S 0.1246 0.1234 'International Tables Vol C Tables 4.2.6.8 and 6.1.1.4'

loop_
_geom_angle_atom_site_label_1
_geom_angle_atom_site_label_2
_geom_angle_atom_site_label_3
_geom_angle
C2 C1 H1A 109.5
C2 C1 H1B 109.5
H1A C1 H1B 109.5
C2 C1 H1C 109.5
H1A C1 H1C 109.5
H1B C1 H1C 109.5
N1 C2 C1 110.23(19)
N1 C2 C3 111.1(2)
C1 C2 C3 112.8(2)
N1 C2 H2 107.5
C1 C2 H2 107.5
C3 C2 H2 107.5
C2 C3 H3A 109.5
C2 C3 H3B 109.5
H3A C3 H3B 109.5
C2 C3 H3C 109.5
H3A C3 H3C 109.5
H3B C3 H3C 109.5
N2 C4 N1 107.19(19)
N2 C4 S1 128.23(17)
N1 C4 S1 124.55(18)
O1 C5 N1 126.1(2)
O1 C5 C6 126.7(2)
N1 C5 C6 107.18(19)
N2 C6 C5 101.53(18)
N2 C6 C7 114.84(19)
C5 C6 C7 112.66(19)
N2 C6 H6 109.2
C5 C6 H6 109.2
C7 C6 H6 109.2
C8 C7 C6 113.84(19)
C8 C7 H7A 108.8
C6 C7 H7A 108.8
C8 C7 H7B 108.8
C6 C7 H7B 108.8
H7A C7 H7B 107.7
C13 C8 C9 117.9(2)
C13 C8 C7 120.9(2)
C9 C8 C7 121.2(2)
C10 C9 C8 121.1(2)
C10 C9 H9 119.5
C8 C9 H9 119.5
C9 C10 C11 120.1(2)
C9 C10 H10 120.0
C11 C10 H10 120.0
C12 C11 C10 119.8(3)
C12 C11 H11 120.1
C10 C11 H11 120.1
C11 C12 C13 120.0(2)
C11 C12 H12 120.0
C13 C12 H12 120.0
C12 C13 C8 121.1(2)
C12 C13 H13 119.4
C8 C13 H13 119.4
C19 C14 C15 120.2(2)
C19 C14 N2 119.2(2)
C15 C14 N2 120.5(2)
C14 C15 C16 119.1(3)
C14 C15 H15 120.4
C16 C15 H15 120.4
C17 C16 C15 120.9(3)
C17 C16 H16 119.5
C15 C16 H16 119.5
C16 C17 C18 119.5(3)
C16 C17 H17 120.3
C18 C17 H17 120.3
C19 C18 C17 120.5(3)
C19 C18 H18 119.7
C17 C18 H18 119.7
C18 C19 C14 119.7(3)
C18 C19 H19 120.1
C14 C19 H19 120.1
C5 N1 C4 111.85(19)
C5 N1 C2 124.18(19)
C4 N1 C2 123.88(19)
C4 N2 C14 126.58(19)
C4 N2 C6 112.13(18)
C14 N2 C6 121.26(19)

loop_
_geom_bond_atom_site_label_1
_geom_bond_atom_site_label_2
_geom_bond_distance
C1 C2 1.521(3)
C1 H1A 0.98
C1 H1B 0.98
C1 H1C 0.98
C2 N1 1.475(3)
C2 C3 1.522(3)
C2 H2 1.0
C3 H3A 0.98
C3 H3B 0.98
C3 H3C 0.98
C4 N2 1.362(3)
C4 N1 1.391(3)
C4 S1 1.655(2)
C5 O1 1.213(3)
C5 N1 1.377(3)
C5 C6 1.513(3)
C6 N2 1.466(3)
C6 C7 1.536(3)
C6 H6 1.0
C7 C8 1.508(3)
C7 H7A 0.99
C7 H7B 0.99
C8 C13 1.390(3)
C8 C9 1.393(3)
C9 C10 1.379(4)
C9 H9 0.95
C10 C11 1.380(4)
C10 H10 0.95
C11 C12 1.379(4)
C11 H11 0.95
C12 C13 1.382(3)
C12 H12 0.95
C13 H13 0.95
C14 C19 1.385(3)
C14 C15 1.386(3)
C14 N2 1.429(3)
C15 C16 1.386(3)
C15 H15 0.95
C16 C17 1.374(4)
C16 H16 0.95
C17 C18 1.382(4)
C17 H17 0.95
C18 C19 1.378(3)
C18 H18 0.95
C19 H19 0.95

loop_
_geom_torsion_atom_site_label_1
_geom_torsion_atom_site_label_2
_geom_torsion_atom_site_label_3
_geom_torsion_atom_site_label_4
_geom_torsion
O1 C5 C6 N2 -179.2(2)
N1 C5 C6 N2 0.3(2)
O1 C5 C6 C7 -55.8(3)
N1 C5 C6 C7 123.6(2)
N2 C6 C7 C8 57.7(3)
C5 C6 C7 C8 -57.9(3)
C6 C7 C8 C13 -95.2(3)
C6 C7 C8 C9 85.0(3)
C13 C8 C9 C10 0.5(4)
C7 C8 C9 C10 -179.6(2)
C8 C9 C10 C11 -1.1(4)
C9 C10 C11 C12 0.8(4)
C10 C11 C12 C13 0.1(4)
C11 C12 C13 C8 -0.7(4)
C9 C8 C13 C12 0.4(4)
C7 C8 C13 C12 -179.5(2)
C19 C14 C15 C16 -0.3(4)
N2 C14 C15 C16 175.5(2)
C14 C15 C16 C17 -0.6(4)
C15 C16 C17 C18 0.7(4)
C16 C17 C18 C19 0.1(4)
C17 C18 C19 C14 -1.1(4)
C15 C14 C19 C18 1.2(4)
N2 C14 C19 C18 -174.7(2)
O1 C5 N1 C4 -178.7(2)
C6 C5 N1 C4 1.9(3)
O1 C5 N1 C2 -1.9(4)
C6 C5 N1 C2 178.61(19)
N2 C4 N1 C5 -3.4(2)
S1 C4 N1 C5 174.74(17)
N2 C4 N1 C2 179.85(19)
S1 C4 N1 C2 -2.0(3)
C1 C2 N1 C5 -62.8(3)
C3 C2 N1 C5 63.0(3)
C1 C2 N1 C4 113.5(2)
C3 C2 N1 C4 -120.7(2)
N1 C4 N2 C14 -178.14(19)
S1 C4 N2 C14 3.8(3)
N1 C4 N2 C6 3.6(2)
S1 C4 N2 C6 -174.46(17)
C19 C14 N2 C4 -138.4(2)
C15 C14 N2 C4 45.7(3)
C19 C14 N2 C6 39.7(3)
C15 C14 N2 C6 -136.1(2)
C5 C6 N2 C4 -2.4(2)
C7 C6 N2 C4 -124.2(2)
C5 C6 N2 C14 179.24(18)
C7 C6 N2 C14 57.4(3)
